data_7014966
loop_
_publ_author_name
'Cibian, Mihaela'
'Derossi, Sofia'
'Hanan, Garry S.'

_publ_section_title
;
 Synthesis and crystal structure of a rare square-planar Co(II) complex
 of a hydroxyamidinate ligand.
;
_journal_issue 5
_journal_name_full 'Dalton transactions (Cambridge, England : 2003)'
_journal_page_first 1038
_journal_page_last 1040
_journal_paper_doi 10.1039/c0dt01365j
_journal_volume 40
_journal_year 2011
_chemical_compound_source 'Synthesized by the authors. See text'
_chemical_formula_moiety 'C34 H38 Co N4 O2'
_chemical_formula_sum 'C34 H38 Co N4 O2'
_chemical_formula_weight 593.61
_space_group_IT_number 14
_symmetry_cell_setting monoclinic
_symmetry_space_group_name_Hall '-P 2ybc'
_symmetry_space_group_name_H-M 'P 1 21/c 1'
_atom_sites_solution_hydrogens geom
_atom_sites_solution_primary direct
_atom_sites_solution_secondary difmap
_audit_creation_method SHELXL-97
_audit_update_record
;
2010-10-08 # Formatted by publCIF
;
_cell_angle_alpha 90
_cell_angle_beta 93.057(2)
_cell_angle_gamma 90
_cell_formula_units_Z 2
_cell_length_a 8.8879(12)
_cell_length_b 8.3485(11)
_cell_length_c 20.363(3)
_cell_measurement_reflns_used 9720
_cell_measurement_temperature 200
_cell_measurement_theta_max 29.10
_cell_measurement_theta_min 2.29
_cell_volume 1508.8(4)
_computing_cell_refinement 'SAINT V7.60A(Bruker AXS, 2008)'
_computing_data_collection 'APEX2 (Bruker AXS, 2009)'
_computing_data_reduction 'SAINT V7.60A(Bruker AXS, 2008)'
_computing_molecular_graphics 'SHELXTL v6.12 (Bruker AXS, 2001)'
_computing_publication_material 'UdMX (Maris, 2004)'
_computing_structure_refinement 'SHELXL97 (Sheldrick, 2008)'
_computing_structure_solution 'SHELXS97 (Sheldrick, 2008)'
_diffrn_ambient_temperature 200
_diffrn_detector_area_resol_mean 8.3
_diffrn_measured_fraction_theta_full 0.959
_diffrn_measured_fraction_theta_max 0.959
_diffrn_measurement_device_type 'Bruker APEX II'
_diffrn_measurement_method \w
_diffrn_radiation_monochromator Graphite
_diffrn_radiation_source 'X-ray sealed tube'
_diffrn_radiation_type MoK\a
_diffrn_radiation_wavelength 0.71073
_diffrn_reflns_av_R_equivalents 0.041
_diffrn_reflns_av_sigmaI/netI 0.0304
_diffrn_reflns_limit_h_max 12
_diffrn_reflns_limit_h_min -12
_diffrn_reflns_limit_k_max 12
_diffrn_reflns_limit_k_min -12
_diffrn_reflns_limit_l_max 29
_diffrn_reflns_limit_l_min -28
_diffrn_reflns_number 36660
_diffrn_reflns_theta_full 31.35
_diffrn_reflns_theta_max 31.35
_diffrn_reflns_theta_min 2.00
_exptl_absorpt_coefficient_mu 0.606
_exptl_absorpt_correction_T_max 0.9076
_exptl_absorpt_correction_T_min 0.5647
_exptl_absorpt_correction_type multi-scan
_exptl_absorpt_process_details 'Sadabs (Sheldrick, 1996)'
_exptl_crystal_colour Green
_exptl_crystal_density_diffrn 1.307
_exptl_crystal_density_method 'not measured'
_exptl_crystal_description Block
_exptl_crystal_F_000 626
_exptl_crystal_size_max 0.24
_exptl_crystal_size_mid 0.18
_exptl_crystal_size_min 0.16
_refine_diff_density_max 0.858
_refine_diff_density_min -0.336
_refine_diff_density_rms 0.063
_refine_ls_extinction_method none
_refine_ls_goodness_of_fit_ref 0.975
_refine_ls_hydrogen_treatment constr
_refine_ls_matrix_type full
_refine_ls_number_parameters 191
_refine_ls_number_reflns 4749
_refine_ls_number_restraints 0
_refine_ls_restrained_S_all 0.975
_refine_ls_R_factor_all 0.0512
_refine_ls_R_factor_gt 0.0367
_refine_ls_shift/su_max 0.000
_refine_ls_shift/su_mean 0.000
_refine_ls_structure_factor_coef Fsqd
_refine_ls_weighting_details 'calc w=1/[\s^2^(Fo^2^)+(0.0689P)^2^] where P=(Fo^2^+2Fc^2^)/3'
_refine_ls_weighting_scheme calc
_refine_ls_wR_factor_gt 0.1008
_refine_ls_wR_factor_ref 0.1066
_reflns_number_gt 3543
_reflns_number_total 4749
_reflns_threshold_expression I>2\s(I)
_cod_data_source_file C0DT01365J.TXT
_cod_data_source_block sofia31
_cod_original_cell_volume 1508.8(3)
_cod_original_sg_symbol_H-M P21/c
_cod_database_code 7014966

loop_
_symmetry_equiv_pos_as_xyz
'x, y, z'
'-x, y+1/2, -z+1/2'
'-x, -y, -z'
'x, -y-1/2, z-1/2'

loop_
_atom_site_label
_atom_site_type_symbol
_atom_site_fract_x
_atom_site_fract_y
_atom_site_fract_z
_atom_site_U_iso_or_equiv
_atom_site_adp_type
_atom_site_occupancy
_atom_site_symmetry_multiplicity
_atom_site_calc_flag
_atom_site_refinement_flags
_atom_site_disorder_assembly
_atom_site_disorder_group
Co1 Co 0.0000 0.0000 0.0000 0.02406(9) Uani 1 2 d S . .
O1 O -0.12830(10) -0.07354(13) 0.06087(4) 0.0292(2) Uani 1 1 d . . .
N1 N -0.06844(13) -0.05109(16) 0.12476(5) 0.0288(2) Uani 1 1 d . . .
N2 N 0.12419(12) 0.05842(14) 0.07410(5) 0.0260(2) Uani 1 1 d . . .
C1 C 0.06505(15) 0.01825(15) 0.12942(7) 0.0266(3) Uani 1 1 d . . .
H1 H 0.1159 0.0381 0.1708 0.032 Uiso 1 1 calc R . .
C11 C -0.16315(14) -0.09723(16) 0.17600(6) 0.0257(3) Uani 1 1 d . . .
C12 C -0.21087(17) 0.01775(17) 0.22050(7) 0.0310(3) Uani 1 1 d . . .
C13 C -0.3076(2) -0.0332(2) 0.26810(8) 0.0407(4) Uani 1 1 d . . .
H13 H -0.3395 0.0413 0.2998 0.049 Uiso 1 1 calc R . .
C14 C -0.35781(17) -0.1894(2) 0.27016(7) 0.0415(4) Uani 1 1 d . . .
H14 H -0.4258 -0.2209 0.3022 0.050 Uiso 1 1 calc R . .
C15 C -0.30929(17) -0.29952(19) 0.22574(8) 0.0386(3) Uani 1 1 d . . .
H15 H -0.3440 -0.4070 0.2276 0.046 Uiso 1 1 calc R . .
C16 C -0.21016(15) -0.25641(17) 0.17792(7) 0.0316(3) Uani 1 1 d . . .
C17 C -0.1673(2) 0.19138(19) 0.21668(9) 0.0451(4) Uani 1 1 d . . .
H17A H -0.2414 0.2569 0.2384 0.068 Uiso 1 1 calc R . .
H17B H -0.1644 0.2235 0.1705 0.068 Uiso 1 1 calc R . .
H17C H -0.0676 0.2069 0.2387 0.068 Uiso 1 1 calc R . .
C18 C -0.1576(2) -0.3779(2) 0.12991(10) 0.0550(5) Uani 1 1 d . . .
H18A H -0.1697 -0.4857 0.1479 0.083 Uiso 1 1 calc R . .
H18B H -0.0511 -0.3591 0.1222 0.083 Uiso 1 1 calc R . .
H18C H -0.2176 -0.3682 0.0883 0.083 Uiso 1 1 calc R . .
C21 C 0.26987(13) 0.13130(15) 0.07466(6) 0.0234(2) Uani 1 1 d . . .
C22 C 0.27891(16) 0.29604(16) 0.06365(6) 0.0293(3) Uani 1 1 d . . .
C23 C 0.42079(18) 0.36542(19) 0.06056(7) 0.0374(3) Uani 1 1 d . . .
H23 H 0.4292 0.4775 0.0537 0.045 Uiso 1 1 calc R . .
C24 C 0.54897(17) 0.2731(2) 0.06742(8) 0.0421(4) Uani 1 1 d . . .
H24 H 0.6451 0.3217 0.0648 0.050 Uiso 1 1 calc R . .
C25 C 0.53885(15) 0.1112(2) 0.07806(7) 0.0377(3) Uani 1 1 d . . .
H25 H 0.6283 0.0490 0.0825 0.045 Uiso 1 1 calc R . .
C26 C 0.39908(15) 0.03636(17) 0.08251(7) 0.0287(3) Uani 1 1 d . . .
C27 C 0.1389(2) 0.3959(2) 0.05731(9) 0.0465(4) Uani 1 1 d . . .
H27A H 0.1655 0.5063 0.0464 0.070 Uiso 1 1 calc R . .
H27B H 0.0887 0.3945 0.0990 0.070 Uiso 1 1 calc R . .
H27C H 0.0708 0.3521 0.0223 0.070 Uiso 1 1 calc R . .
C28 C 0.3893(2) -0.14048(19) 0.09436(9) 0.0441(4) Uani 1 1 d . . .
H28A H 0.4869 -0.1902 0.0872 0.066 Uiso 1 1 calc R . .
H28B H 0.3121 -0.1870 0.0639 0.066 Uiso 1 1 calc R . .
H28C H 0.3624 -0.1598 0.1397 0.066 Uiso 1 1 calc R . .

loop_
_atom_site_aniso_label
_atom_site_aniso_U_11
_atom_site_aniso_U_22
_atom_site_aniso_U_33
_atom_site_aniso_U_23
_atom_site_aniso_U_13
_atom_site_aniso_U_12
Co1 0.01927(13) 0.03582(15) 0.01729(13) 0.00007(9) 0.00294(8) -0.00132(9)
O1 0.0237(4) 0.0456(6) 0.0184(4) -0.0013(4) 0.0015(3) -0.0050(4)
N1 0.0264(6) 0.0429(6) 0.0171(5) -0.0005(5) 0.0027(4) -0.0058(5)
N2 0.0204(5) 0.0355(6) 0.0221(5) 0.0006(4) 0.0019(4) -0.0022(5)
C1 0.0234(6) 0.0358(7) 0.0207(6) 0.0004(5) 0.0016(5) -0.0017(5)
C11 0.0214(6) 0.0366(7) 0.0196(6) 0.0034(5) 0.0036(4) 0.0011(5)
C12 0.0312(7) 0.0405(8) 0.0214(6) -0.0010(5) 0.0020(5) 0.0020(5)
C13 0.0400(8) 0.0589(10) 0.0238(7) -0.0022(6) 0.0083(6) 0.0038(7)
C14 0.0344(8) 0.0652(11) 0.0259(7) 0.0123(7) 0.0092(6) -0.0013(7)
C15 0.0357(8) 0.0428(8) 0.0374(8) 0.0132(6) 0.0024(6) -0.0056(6)
C16 0.0291(7) 0.0342(7) 0.0318(7) 0.0041(6) 0.0027(5) 0.0020(6)
C17 0.0542(10) 0.0378(8) 0.0438(9) -0.0078(7) 0.0058(8) -0.0003(7)
C18 0.0694(12) 0.0345(8) 0.0634(12) -0.0074(8) 0.0248(10) 0.0005(8)
C21 0.0206(6) 0.0318(6) 0.0178(5) -0.0009(4) 0.0022(4) -0.0011(5)
C22 0.0323(7) 0.0327(7) 0.0231(6) 0.0004(5) 0.0029(5) 0.0012(5)
C23 0.0459(9) 0.0378(8) 0.0291(7) -0.0006(6) 0.0083(6) -0.0117(7)
C24 0.0303(7) 0.0635(11) 0.0330(8) -0.0043(7) 0.0067(6) -0.0174(7)
C25 0.0220(6) 0.0614(10) 0.0297(7) -0.0031(6) 0.0016(5) 0.0046(6)
C26 0.0262(6) 0.0385(7) 0.0214(6) -0.0011(5) 0.0006(5) 0.0049(5)
C27 0.0499(10) 0.0379(8) 0.0519(10) 0.0016(7) 0.0043(8) 0.0139(7)
C28 0.0510(10) 0.0381(8) 0.0431(9) 0.0039(7) 0.0027(7) 0.0131(7)

loop_
_atom_type_symbol
_atom_type_description
_atom_type_scat_dispersion_real
_atom_type_scat_dispersion_imag
_atom_type_scat_source
C C 0.0033 0.0016 'International Tables Vol C Tables 4.2.6.8 and 6.1.1.4'
H H 0.0000 0.0000 'International Tables Vol C Tables 4.2.6.8 and 6.1.1.4'
N N 0.0061 0.0033 'International Tables Vol C Tables 4.2.6.8 and 6.1.1.4'
O O 0.0106 0.0060 'International Tables Vol C Tables 4.2.6.8 and 6.1.1.4'
Co Co 0.3494 0.9721 'International Tables Vol C Tables 4.2.6.8 and 6.1.1.4'

loop_
_geom_angle_atom_site_label_1
_geom_angle_atom_site_label_2
_geom_angle_atom_site_label_3
_geom_angle_site_symmetry_1
_geom_angle_site_symmetry_2
_geom_angle_site_symmetry_3
_geom_angle
_geom_angle_publ_flag
O1 CO1 O1 3 . . 180.00(8) y
O1 CO1 N2 3 . 3 84.51(4) y
O1 CO1 N2 . . 3 95.49(4) y
O1 CO1 N2 3 . . 95.49(4) y
O1 CO1 N2 . . . 84.51(4) y
N2 CO1 N2 3 . . 180.00(4) y
N1 O1 CO1 . . . 111.48(7) y
C1 N1 O1 . . . 115.09(10) y
C1 N1 C11 . . . 128.96(11) y
O1 N1 C11 . . . 115.84(10) y
C1 N2 C21 . . . 120.40(11) y
C1 N2 CO1 . . . 112.13(9) y
C21 N2 CO1 . . . 127.41(8) y
N2 C1 N1 . . . 116.77(12) y
N2 C1 H1 . . . 121.6 ?
N1 C1 H1 . . . 121.6 ?
C16 C11 C12 . . . 122.23(12) y
C16 C11 N1 . . . 117.82(12) y
C12 C11 N1 . . . 119.88(12) y
C13 C12 C11 . . . 117.34(13) y
C13 C12 C17 . . . 119.96(14) y
C11 C12 C17 . . . 122.64(13) y
C14 C13 C12 . . . 121.41(14) y
C14 C13 H13 . . . 119.3 ?
C12 C13 H13 . . . 119.3 ?
C15 C14 C13 . . . 119.91(13) y
C15 C14 H14 . . . 120 ?
C13 C14 H14 . . . 120 ?
C14 C15 C16 . . . 121.24(14) y
C14 C15 H15 . . . 119.4 ?
C16 C15 H15 . . . 119.4 ?
C11 C16 C15 . . . 117.84(13) y
C11 C16 C18 . . . 121.44(13) y
C15 C16 C18 . . . 120.72(14) y
C12 C17 H17A . . . 109.5 ?
C12 C17 H17B . . . 109.5 ?
H17A C17 H17B . . . 109.5 ?
C12 C17 H17C . . . 109.5 ?
H17A C17 H17C . . . 109.5 ?
H17B C17 H17C . . . 109.5 ?
C16 C18 H18A . . . 109.5 ?
C16 C18 H18B . . . 109.5 ?
H18A C18 H18B . . . 109.5 ?
C16 C18 H18C . . . 109.5 ?
H18A C18 H18C . . . 109.5 ?
H18B C18 H18C . . . 109.5 ?
C22 C21 C26 . . . 121.53(12) y
C22 C21 N2 . . . 118.53(11) y
C26 C21 N2 . . . 119.85(12) y
C23 C22 C21 . . . 118.49(13) y
C23 C22 C27 . . . 121.01(14) y
C21 C22 C27 . . . 120.48(13) y
C24 C23 C22 . . . 120.61(14) y
C24 C23 H23 . . . 119.7 ?
C22 C23 H23 . . . 119.7 ?
C25 C24 C23 . . . 120.44(14) y
C25 C24 H24 . . . 119.8 ?
C23 C24 H24 . . . 119.8 ?
C24 C25 C26 . . . 121.09(14) y
C24 C25 H25 . . . 119.5 ?
C26 C25 H25 . . . 119.5 ?
C21 C26 C25 . . . 117.83(13) y
C21 C26 C28 . . . 121.50(13) y
C25 C26 C28 . . . 120.67(13) y
C22 C27 H27A . . . 109.5 ?
C22 C27 H27B . . . 109.5 ?
H27A C27 H27B . . . 109.5 ?
C22 C27 H27C . . . 109.5 ?
H27A C27 H27C . . . 109.5 ?
H27B C27 H27C . . . 109.5 ?
C26 C28 H28A . . . 109.5 ?
C26 C28 H28B . . . 109.5 ?
H28A C28 H28B . . . 109.5 ?
C26 C28 H28C . . . 109.5 ?
H28A C28 H28C . . . 109.5 ?
H28B C28 H28C . . . 109.5 ?

loop_
_geom_bond_atom_site_label_1
_geom_bond_atom_site_label_2
_geom_bond_site_symmetry_1
_geom_bond_site_symmetry_2
_geom_bond_distance
_geom_bond_publ_flag
Co1 O1 . 3 1.8341(9) y
Co1 O1 . . 1.8341(9) y
Co1 N2 . 3 1.8856(11) y
Co1 N2 . . 1.8856(11) y
O1 N1 . . 1.3917(14) y
N1 C1 . . 1.3190(17) y
N1 C11 . . 1.4282(16) y
N2 C1 . . 1.3118(17) y
N2 C21 . . 1.4301(16) y
C1 H1 . . 0.95 ?
C11 C16 . . 1.3943(19) y
C11 C12 . . 1.4011(18) y
C12 C13 . . 1.396(2) y
C12 C17 . . 1.503(2) y
C13 C14 . . 1.380(2) y
C13 H13 . . 0.95 ?
C14 C15 . . 1.375(2) y
C14 H14 . . 0.95 ?
C15 C16 . . 1.395(2) y
C15 H15 . . 0.95 ?
C16 C18 . . 1.500(2) y
C17 H17a . . 0.98 ?
C17 H17b . . 0.98 ?
C17 H17c . . 0.98 ?
C18 H18a . . 0.98 ?
C18 H18b . . 0.98 ?
C18 H18c . . 0.98 ?
C21 C22 . . 1.3965(19) y
C21 C26 . . 1.3975(18) y
C22 C23 . . 1.392(2) y
C22 C27 . . 1.498(2) y
C23 C24 . . 1.376(2) y
C23 H23 . . 0.95 ?
C24 C25 . . 1.372(2) y
C24 H24 . . 0.95 ?
C25 C26 . . 1.398(2) y
C25 H25 . . 0.95 ?
C26 C28 . . 1.499(2) y
C27 H27a . . 0.98 ?
C27 H27b . . 0.98 ?
C27 H27c . . 0.98 ?
C28 H28a . . 0.98 ?
C28 H28b . . 0.98 ?
C28 H28c . . 0.98 ?

loop_
_geom_torsion_atom_site_label_1
_geom_torsion_atom_site_label_2
_geom_torsion_atom_site_label_3
_geom_torsion_atom_site_label_4
_geom_torsion_site_symmetry_1
_geom_torsion_site_symmetry_2
_geom_torsion_site_symmetry_3
_geom_torsion_site_symmetry_4
_geom_torsion
_geom_torsion_publ_flag
N2 CO1 O1 N1 3 . . . 179.01(9) y
N2 CO1 O1 N1 . . . . -0.99(9) y
CO1 O1 N1 C1 . . . . 0.56(15) y
CO1 O1 N1 C11 . . . . 176.99(9) y
O1 CO1 N2 C1 3 . . . -178.71(10) y
O1 CO1 N2 C1 . . . . 1.29(10) y
O1 CO1 N2 C21 3 . . . -1.49(12) y
O1 CO1 N2 C21 . . . . 178.51(12) y
C21 N2 C1 N1 . . . . -178.77(12) y
CO1 N2 C1 N1 . . . . -1.33(16) y
O1 N1 C1 N2 . . . . 0.52(18) y
C11 N1 C1 N2 . . . . -175.35(13) y
C1 N1 C11 C16 . . . . -124.81(16) y
O1 N1 C11 C16 . . . . 59.35(17) y
C1 N1 C11 C12 . . . . 57.9(2) y
O1 N1 C11 C12 . . . . -117.95(14) y
C16 C11 C12 C13 . . . . 0.6(2) y
N1 C11 C12 C13 . . . . 177.78(13) y
C16 C11 C12 C17 . . . . -176.76(14) y
N1 C11 C12 C17 . . . . 0.4(2) y
C11 C12 C13 C14 . . . . -1.8(2) y
C17 C12 C13 C14 . . . . 175.61(16) y
C12 C13 C14 C15 . . . . 1.7(3) y
C13 C14 C15 C16 . . . . -0.4(2) y
C12 C11 C16 C15 . . . . 0.7(2) y
N1 C11 C16 C15 . . . . -176.55(12) y
C12 C11 C16 C18 . . . . -179.88(15) y
N1 C11 C16 C18 . . . . 2.9(2) y
C14 C15 C16 C11 . . . . -0.8(2) y
C14 C15 C16 C18 . . . . 179.74(16) y
C1 N2 C21 C22 . . . . -103.51(15) y
CO1 N2 C21 C22 . . . . 79.47(14) y
C1 N2 C21 C26 . . . . 79.94(16) y
CO1 N2 C21 C26 . . . . -97.08(13) y
C26 C21 C22 C23 . . . . 0.01(19) y
N2 C21 C22 C23 . . . . -176.48(12) y
C26 C21 C22 C27 . . . . -178.25(13) y
N2 C21 C22 C27 . . . . 5.25(18) y
C21 C22 C23 C24 . . . . 0.8(2) y
C27 C22 C23 C24 . . . . 179.03(14) y
C22 C23 C24 C25 . . . . -0.6(2) y
C23 C24 C25 C26 . . . . -0.3(2) y
C22 C21 C26 C25 . . . . -0.91(19) y
N2 C21 C26 C25 . . . . 175.53(12) y
C22 C21 C26 C28 . . . . 179.96(13) y
N2 C21 C26 C28 . . . . -3.59(19) y
C24 C25 C26 C21 . . . . 1.1(2) y
C24 C25 C26 C28 . . . . -179.79(14) y
